data_1546793
loop_
_publ_author_name
'Rivilla de la Cruz, Iv\'an'
'de C\'ozar, Abel'
'Sch\"afer, Thomas'
'Hernandez, Frank J.'
'Bittner, Alexander M.'
'Eleta, Aitziber'
'Aboudzadeh, Ali'
'SANTOS, JOSE IGNACIO'
'Miranda, Jos\'e Ignacio'
'Cossio, Fernando'

_publ_section_title
;
 Catalysis of a 1,3-dipolar reaction by distorted DNA incorporating a
 heterobimetallic platinum (II) and copper (II) complex
;
_journal_name_full 'Chem. Sci.'
_journal_paper_doi 10.1039/C7SC02311A
_journal_year 2017
_chemical_compound_source 'synthesis as described'
_chemical_formula_moiety 'C21 H20 N2 O4'
_chemical_formula_sum 'C21 H20 N2 O4'
_chemical_formula_weight 364.39
_chemical_name_systematic
;
 ?
;
_space_group_IT_number 2
_symmetry_cell_setting triclinic
_symmetry_Int_Tables_number 2
_symmetry_space_group_name_Hall '-P 1'
_symmetry_space_group_name_H-M 'P -1'
_atom_sites_solution_hydrogens geom
_atom_sites_solution_primary direct
_atom_sites_solution_secondary difmap
_audit_creation_date 2014-10-24T13:31:03-00:00
_audit_creation_method 'WinGX routine CIF_UPDATE'
_audit_update_record
;
2015-07-08 deposited with the CCDC.
2017-08-14 downloaded from the CCDC.
;
_cell_angle_alpha 113.132(7)
_cell_angle_beta 92.441(5)
_cell_angle_gamma 103.376(5)
_cell_formula_units_Z 2
_cell_length_a 6.1168(3)
_cell_length_b 12.5792(10)
_cell_length_c 13.3742(10)
_cell_measurement_reflns_used 3787
_cell_measurement_temperature 100(2)
_cell_measurement_theta_max 76.455
_cell_measurement_theta_min 4.106
_cell_measurement_wavelength 1.54184
_cell_volume 910.36(12)
_computing_cell_refinement 'CrysAlis Pro (Oxford Diffraction Ltd., 2011)'
_computing_data_collection 'CrysAlis Pro (Oxford Diffraction Ltd., 2011)'
_computing_data_reduction 'CrysAlis Pro (Oxford Diffraction Ltd., 2011)'
_computing_molecular_graphics 'Diamond v.3.2f (Crystal Impact GbR, 2008)'
_computing_publication_material 'WinGX publication routines (Farrugia, 1999)'
_computing_structure_refinement 'SHELXL-97 (Sheldrick, 2008)'
_computing_structure_solution 'OLEX2 (Dolomanov et al, 2009)'
_diffrn_ambient_temperature 100(2)
_diffrn_detector 'CCD plate'
_diffrn_detector_area_resol_mean 5.2012
_diffrn_detector_type Atlas
_diffrn_measured_fraction_theta_full 0.994
_diffrn_measured_fraction_theta_max 0.994
_diffrn_measurement_details
;
#__ type_ start__ end____ width___ exp.time_
  1 omega -110.00  -18.00   1.0000    1.5000
omega____ theta____ kappa____ phi______ frames
    -      -40.5756  -37.0000  120.0000 92

#__ type_ start__ end____ width___ exp.time_
  2 omega  -87.00   15.00   1.0000    1.5000
omega____ theta____ kappa____ phi______ frames
    -      -40.5756   19.0000  -30.0000 102

#__ type_ start__ end____ width___ exp.time_
  3 omega    4.00   78.00   1.0000    1.5000
omega____ theta____ kappa____ phi______ frames
    -       40.5756 -125.0000   30.0000 74

#__ type_ start__ end____ width___ exp.time_
  4 omega -107.00  -35.00   1.0000    6.0000
omega____ theta____ kappa____ phi______ frames
    -      -83.0000  111.0000 -120.0000 72

#__ type_ start__ end____ width___ exp.time_
  5 omega -111.00  -11.00   1.0000    6.0000
omega____ theta____ kappa____ phi______ frames
    -      -83.0000   61.0000  120.0000 100

#__ type_ start__ end____ width___ exp.time_
  6 omega   35.00   66.00   1.0000    6.0000
omega____ theta____ kappa____ phi______ frames
    -      113.0000  -30.0000   30.0000 31

#__ type_ start__ end____ width___ exp.time_
  7 omega   79.00  142.00   1.0000    6.0000
omega____ theta____ kappa____ phi______ frames
    -      113.0000   77.0000  -30.0000 63

#__ type_ start__ end____ width___ exp.time_
  8 omega   86.00  152.00   1.0000    6.0000
omega____ theta____ kappa____ phi______ frames
    -      113.0000   61.0000   30.0000 66

#__ type_ start__ end____ width___ exp.time_
  9 omega   47.00   80.00   1.0000    6.0000
omega____ theta____ kappa____ phi______ frames
    -      113.0000  -94.0000   60.0000 33

#__ type_ start__ end____ width___ exp.time_
 10 omega   46.00  147.00   1.0000    6.0000
omega____ theta____ kappa____ phi______ frames
    -      113.0000  -77.0000 -180.0000 101

#__ type_ start__ end____ width___ exp.time_
 11 omega   38.00   76.00   1.0000    6.0000
omega____ theta____ kappa____ phi______ frames
    -      113.0000  -45.0000  -90.0000 38

#__ type_ start__ end____ width___ exp.time_
 12 omega   44.00   71.00   1.0000    6.0000
omega____ theta____ kappa____ phi______ frames
    -      113.0000  -45.0000   60.0000 27

#__ type_ start__ end____ width___ exp.time_
 13 omega   35.00  110.00   1.0000    6.0000
omega____ theta____ kappa____ phi______ frames
    -      113.0000 -111.0000 -180.0000 75

#__ type_ start__ end____ width___ exp.time_
 14 omega   44.00   69.00   1.0000    6.0000
omega____ theta____ kappa____ phi______ frames
    -      113.0000  -30.0000    0.0000 25

#__ type_ start__ end____ width___ exp.time_
 15 omega   37.00   69.00   1.0000    6.0000
omega____ theta____ kappa____ phi______ frames
    -      113.0000  -30.0000  150.0000 32

#__ type_ start__ end____ width___ exp.time_
 16 omega   83.00  158.00   1.0000    6.0000
omega____ theta____ kappa____ phi______ frames
    -      113.0000   30.0000  -90.0000 75

#__ type_ start__ end____ width___ exp.time_
 17 omega   73.00  100.00   1.0000    6.0000
omega____ theta____ kappa____ phi______ frames
    -      113.0000  -94.0000  -60.0000 27

#__ type_ start__ end____ width___ exp.time_
 18 omega   34.00   61.00   1.0000    6.0000
omega____ theta____ kappa____ phi______ frames
    -      113.0000  -94.0000  -60.0000 27

#__ type_ start__ end____ width___ exp.time_
 19 omega   35.00   68.00   1.0000    6.0000
omega____ theta____ kappa____ phi______ frames
    -      113.0000  -30.0000  120.0000 33

#__ type_ start__ end____ width___ exp.time_
 20 omega   40.00   65.00   1.0000    6.0000
omega____ theta____ kappa____ phi______ frames
    -      113.0000  -45.0000 -150.0000 25

#__ type_ start__ end____ width___ exp.time_
 21 omega   47.00   97.00   1.0000    6.0000
omega____ theta____ kappa____ phi______ frames
    -      113.0000  -94.0000   90.0000 50

#__ type_ start__ end____ width___ exp.time_
 22 omega   90.00  115.00   1.0000    6.0000
omega____ theta____ kappa____ phi______ frames
    -      113.0000 -111.0000 -120.0000 25

#__ type_ start__ end____ width___ exp.time_
 23 omega   44.00  116.00   1.0000    6.0000
omega____ theta____ kappa____ phi______ frames
    -      113.0000 -111.0000   30.0000 72

#__ type_ start__ end____ width___ exp.time_
 24 omega   95.00  122.00   1.0000    6.0000
omega____ theta____ kappa____ phi______ frames
    -      113.0000    0.0000   60.0000 27

#__ type_ start__ end____ width___ exp.time_
 25 omega   80.00  118.00   1.0000    6.0000
omega____ theta____ kappa____ phi______ frames
    -      113.0000   77.0000  120.0000 38

#__ type_ start__ end____ width___ exp.time_
 26 omega   24.00   79.00   1.0000    6.0000
omega____ theta____ kappa____ phi______ frames
    -      113.0000    0.0000   60.0000 55

;
_diffrn_measurement_device '\k-geometry diffractometer'
_diffrn_measurement_device_type 'Agilent SuperNova'
_diffrn_measurement_method '\w scans'
_diffrn_orient_matrix_UB_11 0.2180576
_diffrn_orient_matrix_UB_12 0.005749
_diffrn_orient_matrix_UB_13 -0.0534875
_diffrn_orient_matrix_UB_21 0.0252752
_diffrn_orient_matrix_UB_22 -0.1128696
_diffrn_orient_matrix_UB_23 0.0135201
_diffrn_orient_matrix_UB_31 -0.1426718
_diffrn_orient_matrix_UB_32 -0.0797368
_diffrn_orient_matrix_UB_33 -0.1140329
_diffrn_radiation_monochromator 'Multilayer optics'
_diffrn_radiation_probe x-ray
_diffrn_radiation_source 'Nova (Cu) X-ray micro-source'
_diffrn_radiation_type CuK\a
_diffrn_radiation_wavelength 1.54184
_diffrn_reflns_av_R_equivalents 0.0338
_diffrn_reflns_av_unetI/netI 0.0318
_diffrn_reflns_limit_h_max 7
_diffrn_reflns_limit_h_min -7
_diffrn_reflns_limit_k_max 13
_diffrn_reflns_limit_k_min -15
_diffrn_reflns_limit_l_max 15
_diffrn_reflns_limit_l_min -16
_diffrn_reflns_number 6540
_diffrn_reflns_theta_full 68.99
_diffrn_reflns_theta_max 68.99
_diffrn_reflns_theta_min 3.97
_diffrn_source_current 0.8
_diffrn_source_power 0.04
_diffrn_source_voltage 50
_exptl_absorpt_coefficient_mu 0.761
_exptl_absorpt_correction_T_max 1
_exptl_absorpt_correction_T_min 0.62653
_exptl_absorpt_correction_type multi-scan
_exptl_absorpt_process_details
;
        CrysAlisPro, Agilent Technologies,
        Version 1.171.36.24 (release 03-12-2012 CrysAlis171 .NET)
        (compiled Dec  3 2012,18:21:49)
        Empirical absorption correction using spherical harmonics,
 implemented in SCALE3 ABSPACK scaling algorithm.
;
_exptl_crystal_colour colourless
_exptl_crystal_density_diffrn 1.329
_exptl_crystal_density_method 'not measured'
_exptl_crystal_description prism
_exptl_crystal_F_000 384
_exptl_crystal_size_max 0.18
_exptl_crystal_size_mid 0.14
_exptl_crystal_size_min 0.12
_refine_diff_density_max 0.608
_refine_diff_density_min -0.4
_refine_diff_density_rms 0.116
_refine_ls_extinction_method none
_refine_ls_goodness_of_fit_ref 1.112
_refine_ls_hydrogen_treatment mixed
_refine_ls_matrix_type full
_refine_ls_number_parameters 250
_refine_ls_number_reflns 3381
_refine_ls_number_restraints 0
_refine_ls_restrained_S_all 1.112
_refine_ls_R_factor_all 0.0837
_refine_ls_R_factor_gt 0.0806
_refine_ls_shift/su_max 0
_refine_ls_shift/su_mean 0
_refine_ls_structure_factor_coef Fsqd
_refine_ls_weighting_details 'calc w=1/[\s^2^(Fo^2^)+(0.1288P)^2^+1.3754P] where P=(Fo^2^+2Fc^2^)/3'
_refine_ls_weighting_scheme calc
_refine_ls_wR_factor_gt 0.2286
_refine_ls_wR_factor_ref 0.2314
_reflns_number_gt 3103
_reflns_number_total 3381
_reflns_threshold_expression >2\s(I)
_cod_data_source_file c7sc02311a2.cif
_cod_data_source_block a2014221_ac55
_cod_original_cell_volume 910.36(11)
_cod_database_code 1546793

loop_
_symmetry_equiv_pos_as_xyz
'x, y, z'
'-x, -y, -z'

loop_
_atom_site_label
_atom_site_type_symbol
_atom_site_fract_x
_atom_site_fract_y
_atom_site_fract_z
_atom_site_U_iso_or_equiv
_atom_site_adp_type
_atom_site_occupancy
_atom_site_symmetry_multiplicity
_atom_site_calc_flag
_atom_site_refinement_flags
O1 O 0.3191(3) 0.11166(17) 0.08749(16) 0.0227(5) Uani 1 1 d .
O2 O 0.0252(3) 0.40425(19) 0.31393(16) 0.0262(5) Uani 1 1 d .
O3 O 0.4244(3) 0.20939(19) -0.10419(18) 0.0278(5) Uani 1 1 d .
O4 O 0.1559(3) 0.03335(18) -0.16502(16) 0.0221(5) Uani 1 1 d .
N1 N 0.1909(4) 0.2527(2) 0.22249(19) 0.0196(5) Uani 1 1 d .
N2 N 0.1191(4) 0.3339(2) 0.00682(19) 0.0193(5) Uani 1 1 d .
C1 C 0.1842(4) 0.1709(2) 0.1168(2) 0.0180(6) Uani 1 1 d .
C2 C 0.0350(4) 0.3216(2) 0.2310(2) 0.0187(6) Uani 1 1 d .
C3 C -0.1101(4) 0.2718(2) 0.1197(2) 0.0192(6) Uani 1 1 d .
H3 H -0.2742 0.2426 0.1246 0.023 Uiso 1 1 calc R
C4 C -0.0764(4) 0.3605(2) 0.0631(2) 0.0195(6) Uani 1 1 d .
H4 H -0.2117 0.3347 0.006 0.023 Uiso 1 1 calc R
C5 C 0.0509(4) 0.2035(2) -0.0493(2) 0.0187(6) Uani 1 1 d .
H5 H -0.0864 0.178 -0.1051 0.022 Uiso 1 1 calc R
C6 C -0.0197(4) 0.1679(2) 0.0452(2) 0.0180(6) Uani 1 1 d .
H6 H -0.1376 0.089 0.0177 0.022 Uiso 1 1 calc R
C7 C 0.3448(4) 0.2698(3) 0.3154(2) 0.0212(6) Uani 1 1 d .
C8 C 0.3139(5) 0.1809(3) 0.3537(2) 0.0272(7) Uani 1 1 d .
H8 H 0.1954 0.1088 0.3178 0.033 Uiso 1 1 calc R
C9 C 0.4580(6) 0.1981(3) 0.4453(3) 0.0336(7) Uani 1 1 d .
H9 H 0.4391 0.1376 0.4724 0.04 Uiso 1 1 calc R
C10 C 0.6305(5) 0.3048(3) 0.4972(3) 0.0340(8) Uani 1 1 d .
H10 H 0.7282 0.3172 0.5602 0.041 Uiso 1 1 calc R
C11 C 0.6602(5) 0.3923(3) 0.4578(3) 0.0320(7) Uani 1 1 d .
H11 H 0.7791 0.4643 0.4931 0.038 Uiso 1 1 calc R
C12 C 0.5163(5) 0.3753(3) 0.3660(2) 0.0264(6) Uani 1 1 d .
H12 H 0.5358 0.4356 0.3386 0.032 Uiso 1 1 calc R
C13 C -0.0435(5) 0.4906(2) 0.1380(2) 0.0199(6) Uani 1 1 d .
C14 C -0.2314(5) 0.5263(3) 0.1827(2) 0.0233(6) Uani 1 1 d .
H14 H -0.3757 0.4692 0.1624 0.028 Uiso 1 1 calc R
C15 C -0.2100(5) 0.6431(3) 0.2555(2) 0.0258(6) Uani 1 1 d .
H15 H -0.3389 0.6647 0.2862 0.031 Uiso 1 1 calc R
C16 C -0.0022(5) 0.7303(3) 0.2849(2) 0.0240(6) Uani 1 1 d .
C17 C 0.1829(5) 0.6956(3) 0.2368(2) 0.0225(6) Uani 1 1 d .
H17 H 0.3247 0.7539 0.253 0.027 Uiso 1 1 calc R
C18 C 0.1628(4) 0.5773(3) 0.1658(2) 0.0207(6) Uani 1 1 d .
H18 H 0.292 0.5554 0.1359 0.025 Uiso 1 1 calc R
C19 C 0.0228(6) 0.8574(3) 0.3663(3) 0.0320(7) Uani 1 1 d .
H19A H -0.1098 0.8832 0.3515 0.048 Uiso 1 1 calc R
H19B H 0.1607 0.9104 0.3592 0.048 Uiso 1 1 calc R
H19C H 0.0337 0.8614 0.441 0.048 Uiso 1 1 calc R
C20 C 0.2355(4) 0.1520(2) -0.1063(2) 0.0194(6) Uani 1 1 d .
C21 C 0.3188(5) -0.0259(3) -0.2216(3) 0.0268(6) Uani 1 1 d .
H21A H 0.2417 -0.1101 -0.2688 0.04 Uiso 1 1 calc R
H21B H 0.4374 -0.022 -0.1676 0.04 Uiso 1 1 calc R
H21C H 0.3878 0.0141 -0.2669 0.04 Uiso 1 1 calc R
H2 H 0.138(6) 0.369(3) -0.043(3) 0.016(7) Uiso 1 1 d .

loop_
_atom_site_aniso_label
_atom_site_aniso_U_11
_atom_site_aniso_U_22
_atom_site_aniso_U_33
_atom_site_aniso_U_23
_atom_site_aniso_U_13
_atom_site_aniso_U_12
O1 0.0168(10) 0.0241(10) 0.0257(10) 0.0079(8) 0.0005(8) 0.0077(8)
O2 0.0233(10) 0.0302(11) 0.0220(10) 0.0054(9) 0.0016(8) 0.0115(9)
O3 0.0141(10) 0.0285(11) 0.0376(12) 0.0117(9) 0.0059(8) 0.0030(8)
O4 0.0150(9) 0.0250(10) 0.0242(10) 0.0070(8) 0.0035(7) 0.0073(8)
N1 0.0137(11) 0.0221(11) 0.0213(12) 0.0076(9) -0.0009(9) 0.0048(9)
N2 0.0152(11) 0.0216(12) 0.0227(12) 0.0101(10) 0.0040(9) 0.0058(9)
C1 0.0131(12) 0.0181(12) 0.0223(13) 0.0090(10) 0.0006(10) 0.0026(10)
C2 0.0143(12) 0.0199(13) 0.0226(14) 0.0098(11) 0.0018(10) 0.0041(10)
C3 0.0104(11) 0.0214(13) 0.0232(14) 0.0077(11) 0.0010(10) 0.0028(10)
C4 0.0109(12) 0.0251(14) 0.0214(13) 0.0086(11) -0.0004(10) 0.0052(10)
C5 0.0125(12) 0.0224(14) 0.0207(13) 0.0087(11) -0.0005(10) 0.0044(10)
C6 0.0115(12) 0.0183(13) 0.0216(13) 0.0068(10) -0.0009(10) 0.0026(10)
C7 0.0150(12) 0.0291(14) 0.0187(13) 0.0069(11) 0.0020(10) 0.0098(11)
C8 0.0226(14) 0.0313(16) 0.0274(15) 0.0113(12) 0.0003(11) 0.0088(12)
C9 0.0349(17) 0.0457(19) 0.0298(16) 0.0202(14) 0.0049(13) 0.0201(15)
C10 0.0257(15) 0.054(2) 0.0227(15) 0.0113(14) -0.0003(12) 0.0205(15)
C11 0.0177(14) 0.0433(18) 0.0254(15) 0.0052(13) -0.0014(11) 0.0074(13)
C12 0.0199(14) 0.0307(15) 0.0249(15) 0.0088(12) 0.0005(11) 0.0054(12)
C13 0.0162(13) 0.0239(14) 0.0232(14) 0.0120(11) 0.0022(10) 0.0083(11)
C14 0.0151(13) 0.0275(15) 0.0300(15) 0.0141(12) 0.0032(11) 0.0066(11)
C15 0.0196(14) 0.0321(16) 0.0321(16) 0.0160(13) 0.0079(11) 0.0131(12)
C16 0.0249(14) 0.0276(15) 0.0229(14) 0.0115(12) 0.0035(11) 0.0115(12)
C17 0.0167(13) 0.0265(14) 0.0243(14) 0.0120(12) -0.0011(10) 0.0038(11)
C18 0.0134(12) 0.0266(14) 0.0243(14) 0.0122(11) 0.0021(10) 0.0067(11)
C19 0.0317(17) 0.0308(16) 0.0331(17) 0.0109(14) 0.0038(13) 0.0122(13)
C20 0.0152(12) 0.0237(13) 0.0193(13) 0.0084(11) -0.0004(10) 0.0064(11)
C21 0.0224(14) 0.0267(15) 0.0326(16) 0.0099(12) 0.0081(12) 0.0124(12)

loop_
_atom_type_symbol
_atom_type_description
_atom_type_scat_dispersion_real
_atom_type_scat_dispersion_imag
_atom_type_scat_source
C C 0.0181 0.0091 'International Tables Vol C Tables 4.2.6.8 and 6.1.1.4'
H H 0 0 'International Tables Vol C Tables 4.2.6.8 and 6.1.1.4'
N N 0.0311 0.018 'International Tables Vol C Tables 4.2.6.8 and 6.1.1.4'
O O 0.0492 0.0322 'International Tables Vol C Tables 4.2.6.8 and 6.1.1.4'

loop_
_geom_angle_atom_site_label_1
_geom_angle_atom_site_label_2
_geom_angle_atom_site_label_3
_geom_angle
C20 O4 C21 115.3(2)
C1 N1 C2 113.2(2)
C1 N1 C7 124.1(2)
C2 N1 C7 122.7(2)
C5 N2 C4 102.9(2)
C5 N2 H2 111.6(19)
C4 N2 H2 109(2)
O1 C1 N1 124.8(2)
O1 C1 C6 126.8(2)
N1 C1 C6 108.4(2)
O2 C2 N1 124.0(2)
O2 C2 C3 128.2(2)
N1 C2 C3 107.8(2)
C2 C3 C6 105.2(2)
C2 C3 C4 113.8(2)
C6 C3 C4 104.4(2)
C2 C3 H3 111
C6 C3 H3 111
C4 C3 H3 111
N2 C4 C13 114.7(2)
N2 C4 C3 100.7(2)
C13 C4 C3 115.9(2)
N2 C4 H4 108.4
C13 C4 H4 108.4
C3 C4 H4 108.4
N2 C5 C20 113.2(2)
N2 C5 C6 101.6(2)
C20 C5 C6 115.2(2)
N2 C5 H5 108.9
C20 C5 H5 108.9
C6 C5 H5 108.9
C1 C6 C3 104.7(2)
C1 C6 C5 112.2(2)
C3 C6 C5 103.6(2)
C1 C6 H6 111.9
C3 C6 H6 111.9
C5 C6 H6 111.9
C8 C7 C12 121.4(3)
C8 C7 N1 118.9(2)
C12 C7 N1 119.7(3)
C7 C8 C9 119.3(3)
C7 C8 H8 120.3
C9 C8 H8 120.3
C8 C9 C10 119.5(3)
C8 C9 H9 120.3
C10 C9 H9 120.3
C11 C10 C9 120.5(3)
C11 C10 H10 119.7
C9 C10 H10 119.7
C10 C11 C12 120.1(3)
C10 C11 H11 120
C12 C11 H11 120
C7 C12 C11 119.1(3)
C7 C12 H12 120.4
C11 C12 H12 120.4
C18 C13 C14 118.0(3)
C18 C13 C4 123.7(2)
C14 C13 C4 118.3(2)
C15 C14 C13 121.0(3)
C15 C14 H14 119.5
C13 C14 H14 119.5
C14 C15 C16 121.1(3)
C14 C15 H15 119.4
C16 C15 H15 119.4
C15 C16 C17 117.8(3)
C15 C16 C19 121.2(3)
C17 C16 C19 121.0(3)
C18 C17 C16 121.1(3)
C18 C17 H17 119.5
C16 C17 H17 119.5
C13 C18 C17 120.9(3)
C13 C18 H18 119.5
C17 C18 H18 119.5
C16 C19 H19A 109.5
C16 C19 H19B 109.5
H19A C19 H19B 109.5
C16 C19 H19C 109.5
H19A C19 H19C 109.5
H19B C19 H19C 109.5
O3 C20 O4 124.1(2)
O3 C20 C5 125.4(3)
O4 C20 C5 110.4(2)
O4 C21 H21A 109.5
O4 C21 H21B 109.5
H21A C21 H21B 109.5
O4 C21 H21C 109.5
H21A C21 H21C 109.5
H21B C21 H21C 109.5

loop_
_geom_bond_atom_site_label_1
_geom_bond_atom_site_label_2
_geom_bond_distance
O1 C1 1.213(3)
O2 C2 1.201(3)
O3 C20 1.205(3)
O4 C20 1.338(3)
O4 C21 1.444(3)
N1 C1 1.376(4)
N1 C2 1.410(3)
N1 C7 1.440(3)
N2 C5 1.455(3)
N2 C4 1.474(3)
N2 H2 0.93(3)
C1 C6 1.524(3)
C2 C3 1.515(4)
C3 C6 1.538(4)
C3 C4 1.559(4)
C3 H3 1
C4 C13 1.504(4)
C4 H4 1
C5 C20 1.517(4)
C5 C6 1.544(4)
C5 H5 1
C6 H6 1
C7 C8 1.381(4)
C7 C12 1.382(4)
C8 C9 1.393(4)
C8 H8 0.95
C9 C10 1.395(5)
C9 H9 0.95
C10 C11 1.376(5)
C10 H10 0.95
C11 C12 1.394(4)
C11 H11 0.95
C12 H12 0.95
C13 C18 1.387(4)
C13 C14 1.402(4)
C14 C15 1.379(4)
C14 H14 0.95
C15 C16 1.395(4)
C15 H15 0.95
C16 C17 1.398(4)
C16 C19 1.507(4)
C17 C18 1.388(4)
C17 H17 0.95
C18 H18 0.95
C19 H19A 0.98
C19 H19B 0.98
C19 H19C 0.98
C21 H21A 0.98
C21 H21B 0.98
C21 H21C 0.98

loop_
_geom_torsion_atom_site_label_1
_geom_torsion_atom_site_label_2
_geom_torsion_atom_site_label_3
_geom_torsion_atom_site_label_4
_geom_torsion
C2 N1 C1 O1 171.3(2)
C7 N1 C1 O1 -7.0(4)
C2 N1 C1 C6 -9.1(3)
C7 N1 C1 C6 172.6(2)
C1 N1 C2 O2 -173.9(3)
C7 N1 C2 O2 4.4(4)
C1 N1 C2 C3 6.3(3)
C7 N1 C2 C3 -175.4(2)
O2 C2 C3 C6 179.4(3)
N1 C2 C3 C6 -0.8(3)
O2 C2 C3 C4 65.7(4)
N1 C2 C3 C4 -114.5(2)
C5 N2 C4 C13 174.3(2)
C5 N2 C4 C3 49.1(2)
C2 C3 C4 N2 86.4(2)
C6 C3 C4 N2 -27.8(2)
C2 C3 C4 C13 -38.0(3)
C6 C3 C4 C13 -152.1(2)
C4 N2 C5 C20 -174.9(2)
C4 N2 C5 C6 -50.9(2)
O1 C1 C6 C3 -172.4(3)
N1 C1 C6 C3 7.9(3)
O1 C1 C6 C5 -60.7(3)
N1 C1 C6 C5 119.7(2)
C2 C3 C6 C1 -4.1(3)
C4 C3 C6 C1 116.0(2)
C2 C3 C6 C5 -121.9(2)
C4 C3 C6 C5 -1.7(2)
N2 C5 C6 C1 -81.2(2)
C20 C5 C6 C1 41.5(3)
N2 C5 C6 C3 31.2(2)
C20 C5 C6 C3 153.9(2)
C1 N1 C7 C8 -70.1(4)
C2 N1 C7 C8 111.8(3)
C1 N1 C7 C12 111.5(3)
C2 N1 C7 C12 -66.7(4)
C12 C7 C8 C9 0.2(4)
N1 C7 C8 C9 -178.2(3)
C7 C8 C9 C10 0.2(5)
C8 C9 C10 C11 -0.6(5)
C9 C10 C11 C12 0.6(5)
C8 C7 C12 C11 -0.2(4)
N1 C7 C12 C11 178.2(3)
C10 C11 C12 C7 -0.2(4)
N2 C4 C13 C18 -9.0(4)
C3 C4 C13 C18 107.7(3)
N2 C4 C13 C14 171.3(2)
C3 C4 C13 C14 -72.0(3)
C18 C13 C14 C15 -2.5(4)
C4 C13 C14 C15 177.2(2)
C13 C14 C15 C16 1.7(4)
C14 C15 C16 C17 0.9(4)
C14 C15 C16 C19 -178.7(3)
C15 C16 C17 C18 -2.7(4)
C19 C16 C17 C18 176.9(3)
C14 C13 C18 C17 0.8(4)
C4 C13 C18 C17 -179.0(2)
C16 C17 C18 C13 1.9(4)
C21 O4 C20 O3 4.4(4)
C21 O4 C20 C5 -178.9(2)
N2 C5 C20 O3 2.7(4)
C6 C5 C20 O3 -113.6(3)
N2 C5 C20 O4 -174.0(2)
C6 C5 C20 O4 69.7(3)
